data_7226091
loop_
_publ_author_name
'Zhang, Xiutang'
'Fan, Liming'
'Fan, Weiliu'
'Li, Bin'
'Liu, Guangzeng'
'Liu, Xinzheng'
'Zhao, Xian'

_publ_section_title
;
 Structural diversity, luminescence and photocatalytic properties of six
 coordination polymers based on designed bifunctional
 2-(imidazol-1-yl)terephthalic acid
;
_journal_issue 36
_journal_name_full CrystEngComm
_journal_page_first 6914
_journal_paper_doi 10.1039/C6CE01296E
_journal_volume 18
_journal_year 2016
_chemical_formula_sum 'C22 H14 N4 O9 Zn2'
_chemical_formula_weight 609.11
_chemical_name_systematic
; 
 ? 
;
_space_group_IT_number 60
_symmetry_cell_setting orthorhombic
_symmetry_space_group_name_Hall '-P 2n 2ab'
_symmetry_space_group_name_H-M 'P b c n'
_atom_sites_solution_hydrogens geom
_atom_sites_solution_primary direct
_atom_sites_solution_secondary difmap
_audit_creation_method SHELXL-97
_audit_update_record
;
2016-07-20 deposited with the CCDC.
2016-08-01 downloaded from the CCDC.
;
_cell_angle_alpha 90.00
_cell_angle_beta 90.00
_cell_angle_gamma 90.00
_cell_formula_units_Z 4
_cell_length_a 17.3383(7)
_cell_length_b 7.7724(3)
_cell_length_c 15.5015(6)
_cell_measurement_reflns_used 9825
_cell_measurement_temperature 296(2)
_cell_measurement_theta_max 27.534
_cell_measurement_theta_min 3.159
_cell_volume 2088.99(14)
_computing_cell_refinement 'Bruker SMART'
_computing_data_collection 'Bruker SMART'
_computing_data_reduction 'Bruker SAINT'
_computing_molecular_graphics 'Bruker SHELXTL'
_computing_publication_material 'Bruker SHELXTL'
_computing_structure_refinement 'SHELXL-97 (Sheldrick, 1997)'
_computing_structure_solution 'SHELXS-97 (Sheldrick, 1990)'
_diffrn_ambient_temperature 296(2)
_diffrn_measured_fraction_theta_full 0.998
_diffrn_measured_fraction_theta_max 0.998
_diffrn_measurement_device_type 'CCD area detector'
_diffrn_measurement_method 'phi and omega scans'
_diffrn_radiation_monochromator graphite
_diffrn_radiation_source 'fine-focus sealed tube'
_diffrn_radiation_type MoK\a
_diffrn_radiation_wavelength 0.71073
_diffrn_reflns_av_R_equivalents 0.1020
_diffrn_reflns_av_sigmaI/netI 0.0267
_diffrn_reflns_limit_h_max 20
_diffrn_reflns_limit_h_min -20
_diffrn_reflns_limit_k_max 9
_diffrn_reflns_limit_k_min -9
_diffrn_reflns_limit_l_max 18
_diffrn_reflns_limit_l_min -18
_diffrn_reflns_number 25054
_diffrn_reflns_theta_full 25.00
_diffrn_reflns_theta_max 25.00
_diffrn_reflns_theta_min 3.16
_diffrn_standards_number 0
_exptl_absorpt_coefficient_mu 2.365
_exptl_absorpt_correction_T_max 0.5276
_exptl_absorpt_correction_T_min 0.3855
_exptl_absorpt_correction_type multi-scan
_exptl_absorpt_process_details 'SADABS; Bruker, 2000'
_exptl_crystal_colour colorless
_exptl_crystal_density_diffrn 1.937
_exptl_crystal_density_method 'not measured'
_exptl_crystal_description block
_exptl_crystal_F_000 1224
_exptl_crystal_size_max 0.498
_exptl_crystal_size_mid 0.392
_exptl_crystal_size_min 0.310
_refine_diff_density_max 0.510
_refine_diff_density_min -0.536
_refine_diff_density_rms 0.087
_refine_ls_extinction_method none
_refine_ls_goodness_of_fit_ref 1.064
_refine_ls_hydrogen_treatment mixed
_refine_ls_matrix_type full
_refine_ls_number_parameters 180
_refine_ls_number_reflns 1841
_refine_ls_number_restraints 12
_refine_ls_restrained_S_all 1.071
_refine_ls_R_factor_all 0.0303
_refine_ls_R_factor_gt 0.0291
_refine_ls_shift/su_max 0.000
_refine_ls_shift/su_mean 0.000
_refine_ls_structure_factor_coef Fsqd
_refine_ls_weighting_details 'calc w=1/[\s^2^(Fo^2^)+(0.0572P)^2^+1.2317P] where P=(Fo^2^+2Fc^2^)/3'
_refine_ls_weighting_scheme calc
_refine_ls_wR_factor_gt 0.0838
_refine_ls_wR_factor_ref 0.0852
_reflns_number_gt 1763
_reflns_number_total 1841
_reflns_threshold_expression >2sigma(I)
_cod_data_source_file c6ce01296e2.cif
_cod_data_source_block 1
_cod_depositor_comments 'Adding full bibliography for 7226091--7226096.cif.'
_cod_original_sg_symbol_H-M Pbcn
_cod_database_code 7226091

loop_
_symmetry_equiv_pos_as_xyz
'x, y, z'
'-x+1/2, -y+1/2, z+1/2'
'-x, y, -z+1/2'
'x+1/2, -y+1/2, -z'
'-x, -y, -z'
'x-1/2, y-1/2, -z-1/2'
'x, -y, z-1/2'
'-x-1/2, y-1/2, z'

loop_
_atom_site_label
_atom_site_type_symbol
_atom_site_fract_x
_atom_site_fract_y
_atom_site_fract_z
_atom_site_U_iso_or_equiv
_atom_site_adp_type
_atom_site_occupancy
_atom_site_symmetry_multiplicity
_atom_site_calc_flag
_atom_site_refinement_flags
_atom_site_disorder_assembly
_atom_site_disorder_group
C1 C 0.82769(12) 0.6102(3) 0.71086(14) 0.0241(4) Uani 1 1 d . . .
H1 H 0.8714 0.5815 0.7424 0.029 Uiso 1 1 calc R . .
C2 C 0.75281(12) 0.6939(3) 0.60481(15) 0.0291(5) Uani 1 1 d . . .
H2 H 0.7349 0.7325 0.5517 0.035 Uiso 1 1 calc R . .
C3 C 0.71008(12) 0.6536(3) 0.67454(15) 0.0301(5) Uani 1 1 d . . .
H3 H 0.6566 0.6602 0.6773 0.036 Uiso 1 1 calc R . .
C4 C 0.89693(11) 0.6992(3) 0.57815(13) 0.0198(4) Uani 1 1 d . . .
C5 C 0.89971(11) 0.6615(3) 0.49071(13) 0.0192(4) Uani 1 1 d . . .
C6 C 0.96722(11) 0.6962(3) 0.44517(14) 0.0250(5) Uani 1 1 d . . .
H6 H 0.9699 0.6708 0.3866 0.030 Uiso 1 1 calc R . .
C7 C 1.03017(11) 0.7678(3) 0.48601(15) 0.0262(5) Uani 1 1 d . . .
H7 H 1.0754 0.7874 0.4553 0.031 Uiso 1 1 calc R . .
C8 C 1.02627(11) 0.8103(3) 0.57234(14) 0.0229(4) Uani 1 1 d . A .
C9 C 0.95970(12) 0.7752(3) 0.61880(14) 0.0240(5) Uani 1 1 d . . .
H9 H 0.9571 0.8025 0.6771 0.029 Uiso 1 1 calc R . .
C10 C 1.09265(13) 0.9026(3) 0.61407(17) 0.0282(5) Uani 1 1 d U . .
C11 C 0.83448(11) 0.5885(3) 0.43842(13) 0.0175(4) Uani 1 1 d U . .
N1 N 0.82861(10) 0.6661(3) 0.62836(11) 0.0208(4) Uani 1 1 d . . .
N2 N 0.75682(11) 0.6017(2) 0.74059(11) 0.0225(4) Uani 1 1 d . . .
O1 O 1.09250(12) 0.9346(3) 0.69201(13) 0.0517(6) Uani 1 1 d U A .
O2B O 1.147(5) 0.954(10) 0.557(3) 0.028(4) Uani 0.50(9) 1 d P A 2
O3 O 0.81176(9) 0.43852(17) 0.45081(11) 0.0252(4) Uani 1 1 d U . .
O4 O 0.80656(9) 0.6794(2) 0.37839(10) 0.0252(3) Uani 1 1 d . . .
O5 O 1.0000 1.2098(7) 0.7500 0.130(2) Uani 1 2 d SDU . .
Zn1 Zn 1.221710(13) 1.06764(3) 0.638230(15) 0.01918(15) Uani 1 1 d . . .
H5B H 1.02(15) 1.11(16) 0.7(3) 2(3) Uiso 1 1 d D . .
H5A H 1.03(11) 1.3(2) 0.750(17) 2(3) Uiso 1 1 d D . .
O2A O 1.148(5) 0.943(10) 0.573(4) 0.028(4) Uani 0.50(9) 1 d P A 1

loop_
_atom_site_aniso_label
_atom_site_aniso_U_11
_atom_site_aniso_U_22
_atom_site_aniso_U_33
_atom_site_aniso_U_23
_atom_site_aniso_U_13
_atom_site_aniso_U_12
C1 0.0178(10) 0.0340(11) 0.0204(10) 0.0025(9) -0.0019(8) -0.0013(9)
C2 0.0183(11) 0.0454(15) 0.0236(12) 0.0070(9) -0.0009(9) 0.0045(10)
C3 0.0166(10) 0.0481(15) 0.0256(12) 0.0040(11) 0.0003(8) 0.0055(9)
C4 0.0144(9) 0.0234(10) 0.0218(10) 0.0032(8) 0.0007(7) -0.0016(8)
C5 0.0147(9) 0.0192(9) 0.0236(10) 0.0016(8) -0.0010(8) -0.0011(7)
C6 0.0196(10) 0.0326(12) 0.0228(10) -0.0027(8) 0.0037(8) -0.0023(9)
C7 0.0145(10) 0.0315(11) 0.0327(11) 0.0002(10) 0.0047(8) -0.0023(8)
C8 0.0167(9) 0.0229(10) 0.0290(11) 0.0032(8) -0.0055(8) -0.0026(8)
C9 0.0217(11) 0.0289(11) 0.0213(10) -0.0003(9) -0.0029(8) -0.0029(9)
C10 0.0199(11) 0.0241(11) 0.0405(9) 0.0015(10) -0.0096(10) -0.0009(9)
C11 0.0132(9) 0.0208(8) 0.0186(10) -0.0037(7) 0.0030(8) 0.0021(7)
N1 0.0154(9) 0.0285(10) 0.0186(9) 0.0008(7) 0.0005(6) -0.0021(8)
N2 0.0191(9) 0.0284(9) 0.0199(9) 0.0015(7) 0.0031(8) -0.0006(8)
O1 0.0460(11) 0.0715(15) 0.0375(9) 0.0004(9) -0.0159(9) -0.0255(9)
O2B 0.0174(15) 0.030(8) 0.036(14) -0.003(10) -0.001(11) -0.007(4)
O3 0.0202(8) 0.0231(7) 0.0322(9) 0.0024(6) -0.0059(7) -0.0039(5)
O4 0.0264(8) 0.0226(8) 0.0266(8) -0.0005(6) -0.0096(6) 0.0003(7)
O5 0.210(6) 0.107(4) 0.074(3) 0.000 0.057(4) 0.000
Zn1 0.0155(2) 0.0233(2) 0.0188(2) -0.00270(8) -0.00119(8) -0.00079(8)
O2A 0.0174(15) 0.030(8) 0.036(14) -0.003(10) -0.001(11) -0.007(4)

loop_
_atom_type_symbol
_atom_type_description
_atom_type_scat_dispersion_real
_atom_type_scat_dispersion_imag
_atom_type_scat_source
C C 0.0033 0.0016 'International Tables Vol C Tables 4.2.6.8 and 6.1.1.4'
H H 0.0000 0.0000 'International Tables Vol C Tables 4.2.6.8 and 6.1.1.4'
N N 0.0061 0.0033 'International Tables Vol C Tables 4.2.6.8 and 6.1.1.4'
O O 0.0106 0.0060 'International Tables Vol C Tables 4.2.6.8 and 6.1.1.4'
Zn Zn 0.2839 1.4301 'International Tables Vol C Tables 4.2.6.8 and 6.1.1.4'

loop_
_geom_angle_atom_site_label_1
_geom_angle_atom_site_label_2
_geom_angle_atom_site_label_3
_geom_angle
_geom_angle_site_symmetry_1
_geom_angle_site_symmetry_3
N2 C1 N1 111.05(18) . .
N2 C1 H1 124.5 . .
N1 C1 H1 124.5 . .
C3 C2 N1 105.96(19) . .
C3 C2 H2 127.0 . .
N1 C2 H2 127.0 . .
C2 C3 N2 110.1(2) . .
C2 C3 H3 125.0 . .
N2 C3 H3 125.0 . .
C5 C4 C9 120.37(19) . .
C5 C4 N1 121.24(18) . .
C9 C4 N1 118.36(19) . .
C4 C5 C6 118.90(19) . .
C4 C5 C11 125.49(18) . .
C6 C5 C11 115.60(18) . .
C7 C6 C5 120.7(2) . .
C7 C6 H6 119.7 . .
C5 C6 H6 119.7 . .
C6 C7 C8 120.20(19) . .
C6 C7 H7 119.9 . .
C8 C7 H7 119.9 . .
C7 C8 C9 119.79(19) . .
C7 C8 C10 119.6(2) . .
C9 C8 C10 120.5(2) . .
C8 C9 C4 120.0(2) . .
C8 C9 H9 120.0 . .
C4 C9 H9 120.0 . .
O2A C10 O1 118(3) . .
O2A C10 O2B 9(5) . .
O1 C10 O2B 126(3) . .
O2A C10 C8 121(3) . .
O1 C10 C8 121.1(2) . .
O2B C10 C8 113(3) . .
O3 C11 O4 121.02(19) . .
O3 C11 C5 120.54(18) . .
O4 C11 C5 118.31(18) . .
O3 C11 Zn1 52.65(10) . 4_466
O4 C11 Zn1 68.61(11) . 4_466
C5 C11 Zn1 173.02(15) . 4_466
C1 N1 C2 106.82(17) . .
C1 N1 C4 125.36(18) . .
C2 N1 C4 127.72(18) . .
C1 N2 C3 106.08(18) . .
C1 N2 Zn1 128.54(15) . 6_557
C3 N2 Zn1 124.36(15) . 6_557
C10 O2B Zn1 100(3) . .
C11 O3 Zn1 98.99(13) . 4_466
C11 O4 Zn1 136.25(13) . 5_776
C11 O4 Zn1 82.44(12) . 4_466
Zn1 O4 Zn1 126.96(7) 5_776 4_466
H5B O5 H5A 111(5) . .
O2A Zn1 N2 140.9(17) . 6_667
O2A Zn1 O2B 7(3) . .
N2 Zn1 O2B 147.8(17) 6_667 .
O2A Zn1 O4 105(2) . 5_776
N2 Zn1 O4 93.69(7) 6_667 5_776
O2B Zn1 O4 101(2) . 5_776
O2A Zn1 O3 98(2) . 4_566
N2 Zn1 O3 113.49(7) 6_667 4_566
O2B Zn1 O3 93(2) . 4_566
O4 Zn1 O3 96.80(6) 5_776 4_566
O2A Zn1 O4 87(2) . 4_566
N2 Zn1 O4 91.14(7) 6_667 4_566
O2B Zn1 O4 89(2) . 4_566
O4 Zn1 O4 153.07(5) 5_776 4_566
O3 Zn1 O4 57.24(5) 4_566 4_566
O2A Zn1 C11 92(2) . 4_566
N2 Zn1 C11 105.32(7) 6_667 4_566
O2B Zn1 C11 90(2) . 4_566
O4 Zn1 C11 125.06(7) 5_776 4_566
O3 Zn1 C11 28.36(6) 4_566 4_566
O4 Zn1 C11 28.95(6) 4_566 4_566
C10 O2A Zn1 113(4) . .

loop_
_geom_bond_atom_site_label_1
_geom_bond_atom_site_label_2
_geom_bond_distance
_geom_bond_site_symmetry_2
C1 N2 1.314(3) .
C1 N1 1.351(3) .
C1 H1 0.9300 .
C2 C3 1.347(3) .
C2 N1 1.381(3) .
C2 H2 0.9300 .
C3 N2 1.367(3) .
C3 H3 0.9300 .
C4 C5 1.388(3) .
C4 C9 1.389(3) .
C4 N1 1.441(3) .
C5 C6 1.393(3) .
C5 C11 1.503(3) .
C6 C7 1.379(3) .
C6 H6 0.9300 .
C7 C8 1.380(3) .
C7 H7 0.9300 .
C8 C9 1.388(3) .
C8 C10 1.502(3) .
C9 H9 0.9300 .
C10 O2A 1.19(7) .
C10 O1 1.234(3) .
C10 O2B 1.35(7) .
C11 O3 1.246(2) .
C11 O4 1.265(3) .
C11 Zn1 2.590(2) 4_466
N2 Zn1 1.9923(17) 6_557
O2B Zn1 2.01(7) .
O3 Zn1 2.0845(16) 4_466
O4 Zn1 2.0423(16) 5_776
O4 Zn1 2.4328(16) 4_466
O5 H5B 0.86(2) .
O5 H5A 0.85(2) .
Zn1 O2A 1.90(8) .
Zn1 N2 1.9923(18) 6_667
Zn1 O4 2.0423(16) 5_776
Zn1 O3 2.0845(16) 4_566
Zn1 O4 2.4328(16) 4_566
Zn1 C11 2.590(2) 4_566

loop_
_geom_torsion_atom_site_label_1
_geom_torsion_atom_site_label_2
_geom_torsion_atom_site_label_3
_geom_torsion_atom_site_label_4
_geom_torsion
_geom_torsion_site_symmetry_1
_geom_torsion_site_symmetry_4
N1 C2 C3 N2 0.0(3) . .
C9 C4 C5 C6 2.0(3) . .
N1 C4 C5 C6 179.96(18) . .
C9 C4 C5 C11 -176.5(2) . .
N1 C4 C5 C11 1.5(3) . .
C4 C5 C6 C7 -0.4(3) . .
C11 C5 C6 C7 178.23(19) . .
C5 C6 C7 C8 -1.8(3) . .
C6 C7 C8 C9 2.3(3) . .
C6 C7 C8 C10 -174.5(2) . .
C7 C8 C9 C4 -0.7(3) . .
C10 C8 C9 C4 176.1(2) . .
C5 C4 C9 C8 -1.4(3) . .
N1 C4 C9 C8 -179.48(19) . .
C7 C8 C10 O2A 2(4) . .
C9 C8 C10 O2A -175(4) . .
C7 C8 C10 O1 -176.3(2) . .
C9 C8 C10 O1 6.8(3) . .
C7 C8 C10 O2B 8(4) . .
C9 C8 C10 O2B -169(4) . .
C4 C5 C11 O3 -68.3(3) . .
C6 C5 C11 O3 113.2(2) . .
C4 C5 C11 O4 115.8(2) . .
C6 C5 C11 O4 -62.7(3) . .
C4 C5 C11 Zn1 -56.0(12) . 4_466
C6 C5 C11 Zn1 125.5(11) . 4_466
N2 C1 N1 C2 -0.2(3) . .
N2 C1 N1 C4 176.3(2) . .
C3 C2 N1 C1 0.2(3) . .
C3 C2 N1 C4 -176.3(2) . .
C5 C4 N1 C1 143.0(2) . .
C9 C4 N1 C1 -38.9(3) . .
C5 C4 N1 C2 -41.1(3) . .
C9 C4 N1 C2 136.9(2) . .
N1 C1 N2 C3 0.2(3) . .
N1 C1 N2 Zn1 -168.46(15) . 6_557
C2 C3 N2 C1 -0.1(3) . .
C2 C3 N2 Zn1 169.17(17) . 6_557
O2A C10 O2B Zn1 -36(42) . .
O1 C10 O2B Zn1 5(5) . .
C8 C10 O2B Zn1 179.9(14) . .
O4 C11 O3 Zn1 -6.1(2) . 4_466
C5 C11 O3 Zn1 178.13(15) . 4_466
O3 C11 O4 Zn1 142.84(17) . 5_776
C5 C11 O4 Zn1 -41.3(3) . 5_776
Zn1 C11 O4 Zn1 137.61(19) 4_466 5_776
O3 C11 O4 Zn1 5.23(18) . 4_466
C5 C11 O4 Zn1 -178.94(17) . 4_466
C10 O2B Zn1 O2A 29(35) . .
C10 O2B Zn1 N2 15(7) . 6_667
C10 O2B Zn1 O4 -100(3) . 5_776
C10 O2B Zn1 O3 162(4) . 4_566
C10 O2B Zn1 O4 105(4) . 4_566
C10 O2B Zn1 C11 134(4) . 4_566
O1 C10 O2A Zn1 -5(6) . .
O2B C10 O2A Zn1 138(47) . .
C8 C10 O2A Zn1 177.1(18) . .
N2 Zn1 O2A C10 24(8) 6_667 .
O2B Zn1 O2A C10 -143(43) . .
O4 Zn1 O2A C10 -92(4) 5_776 .
O3 Zn1 O2A C10 169(4) 4_566 .
O4 Zn1 O2A C10 113(5) 4_566 .
C11 Zn1 O2A C10 141(5) 4_566 .
